data_9013499
loop_
_publ_author_name
'Balic-Zunic T'
'Karanovic, L.'
'Poleti, D.'

_publ_section_title
;
 Crystal structure of picotpaulite, TlFe2S3, from Allchar, FYR Macedonia
;
_journal_name_full 'Acta Chimica Slovenica'
_journal_page_first 801
_journal_page_last 809
_journal_volume 55
_journal_year 2008
_chemical_compound_source 'Allchar, FYR Macedonia'
_chemical_formula_sum 'Fe2 S3 Tl'
_chemical_name_mineral Picotpaulite
_space_group_IT_number 63
_symmetry_space_group_name_Hall '-C 2c 2'
_symmetry_space_group_name_H-M 'C m c m'
_cell_angle_alpha 90
_cell_angle_beta 90
_cell_angle_gamma 90
_cell_length_a 9.083
_cell_length_b 10.754
_cell_length_c 5.412
_cell_formula_units_Z 4
_cell_volume 528.636
_database_code_amcsd 0011971
_exptl_crystal_density_diffrn 5.180
_cod_original_formula_sum 'Tl Fe2 S3'
_cod_database_code 9013499

loop_
_space_group_symop_operation_xyz
x,y,z
1/2+x,1/2+y,z
x,-y,1/2+z
1/2+x,1/2-y,1/2+z
-x,y,1/2-z
1/2-x,1/2+y,1/2-z
-x,y,z
1/2-x,1/2+y,z
x,-y,-z
1/2+x,1/2-y,-z
x,y,1/2-z
1/2+x,1/2+y,1/2-z
-x,-y,1/2+z
1/2-x,1/2-y,1/2+z
-x,-y,-z
1/2-x,1/2-y,-z

loop_
_atom_site_aniso_label
_atom_site_aniso_U_11
_atom_site_aniso_U_22
_atom_site_aniso_U_33
_atom_site_aniso_U_12
_atom_site_aniso_U_13
_atom_site_aniso_U_23
Tl 0.04500 0.06000 0.02900 0.00000 0.00000 0.00000
Fe 0.02000 0.03700 0.00400 0.00000 0.00000 -0.00100
S1 0.02200 0.02800 0.00800 0.00000 0.00000 0.00000
S2 0.02500 0.04600 0.01400 -0.01300 0.00000 0.00000

loop_
_atom_site_label
_atom_site_fract_x
_atom_site_fract_y
_atom_site_fract_z
_atom_site_U_iso_or_equiv
Tl 0.50000 0.16090 0.25000 0.04480
Fe 0.35180 0.50000 0.00000 0.02030
S1 0.50000 0.62120 0.25000 0.01900
S2 0.21910 0.38270 0.25000 0.02800

loop_
_cod_related_entry_id
_cod_related_entry_database
_cod_related_entry_code
1 AMCSD 0011971
